data_1000144
loop_
_publ_author_name
'Le Bail, A'

_publ_section_title
;
Structure determination of Na Pb Fe2 F9 by x-ray powder diffraction
;
_journal_coden_ASTM JSSCBI
_journal_name_full 'Journal of Solid State Chemistry'
_journal_page_first 267
_journal_page_last 271
_journal_paper_doi 10.1016/0022-4596(89)90176-X
_journal_volume 83
_journal_year 1989
_chemical_formula_structural 'Na Pb Fe2 F9'
_chemical_formula_sum 'F9 Fe2 Na Pb'
_chemical_name_systematic 'Sodium lead diiron(III) fluoride'
_space_group_IT_number 15
_symmetry_cell_setting monoclinic
_symmetry_Int_Tables_number 15
_symmetry_space_group_name_Hall '-C 2yc'
_symmetry_space_group_name_H-M 'C 1 2/c 1'
_cell_angle_alpha 90
_cell_angle_beta 93.06(2)
_cell_angle_gamma 90
_cell_formula_units_Z 4
_cell_length_a 7.308(3)
_cell_length_b 12.559(5)
_cell_length_c 7.640(3)
_cell_volume 700.2
_refine_ls_R_factor_all 0.092
_cod_database_code 1000144

loop_
_symmetry_equiv_pos_as_xyz
x,y,z
-x,y,1/2-z
-x,-y,-z
x,-y,1/2+z
1/2+x,1/2+y,z
1/2-x,1/2+y,1/2-z
1/2-x,1/2-y,-z
1/2+x,1/2-y,1/2+z

loop_
_atom_site_label
_atom_site_type_symbol
_atom_site_symmetry_multiplicity
_atom_site_Wyckoff_symbol
_atom_site_fract_x
_atom_site_fract_y
_atom_site_fract_z
_atom_site_occupancy
_atom_site_attached_hydrogens
_atom_site_calc_flag
Na1 Na1+ 4 c 0.25 0.25 0. 0.9 0 d
Pb1 Pb2+ 4 c 0.25 0.25 0. 0.1 0 d
Pb2 Pb2+ 4 e 0. 0.0275(1) 0.25 0.9 0 d
Na2 Na1+ 4 e 0. 0.0275(1) 0.25 0.1 0 d
Fe1 Fe3+ 4 d 0.25 0.25 0.5 1. 0 d
Fe2 Fe3+ 4 b 0. 0.5 0. 1. 0 d
F1 F1- 8 f 0.256(1) 0.0409(9) 0.976(1) 1. 0 d
F2 F1- 8 f 0.207(2) 0.1937(7) 0.280(1) 1. 0 d
F3 F1- 8 f 0.082(1) 0.1527(8) 0.578(1) 1. 0 d
F4 F1- 8 f 0.039(1) 0.3453(8) 0.463(1) 1. 0 d
F5 F1- 4 e 0. 0.527(1) 0.25 1. 0 d

loop_
_atom_type_symbol
_atom_type_oxidation_number
Na1+ 1.000
Pb2+ 2.000
Fe3+ 3.000
F1- -1.000
